data_7016118
loop_
_publ_author_name
'Zhang, Shi-Yuan'
'Zhang, Zhen-Jie'
'Shi, Wei'
'Zhao, Bin'
'Cheng, Peng'
'Liao, Dai-Zheng'
'Yan, Shi-Ping'

_publ_section_title
;
 Structural evolution and magnetic properties of Co(II) coordination
 polymers varied from 1D to 3D constructed by
 1,4-bis(1,2,4-triazol-1-ylmethyl)benzene.
;
_journal_issue 31
_journal_name_full 'Dalton transactions (Cambridge, England : 2003)'
_journal_page_first 7993
_journal_page_last 8002
_journal_paper_doi 10.1039/c1dt10282f
_journal_volume 40
_journal_year 2011
_chemical_formula_sum 'C27 H23 Co1.5 N9 O7'
_chemical_formula_weight 673.94
_chemical_name_systematic
;
?
;
_space_group_IT_number 14
_symmetry_cell_setting monoclinic
_symmetry_space_group_name_Hall '-P 2ybc'
_symmetry_space_group_name_H-M 'P 1 21/c 1'
_atom_sites_solution_hydrogens geom
_atom_sites_solution_primary direct
_atom_sites_solution_secondary difmap
_audit_creation_method SHELXL-97
_cell_angle_alpha 90.00
_cell_angle_beta 108.002(4)
_cell_angle_gamma 90.00
_cell_formula_units_Z 4
_cell_length_a 9.9581(13)
_cell_length_b 10.0119(12)
_cell_length_c 28.536(3)
_cell_measurement_reflns_used 6043
_cell_measurement_temperature 293(2)
_cell_measurement_theta_max 27.49
_cell_measurement_theta_min 3.00
_cell_volume 2705.7(6)
_computing_structure_refinement 'SHELXL-97 (Sheldrick, 1997)'
_computing_structure_solution 'SHELXS-97 (Sheldrick, 1990)'
_diffrn_ambient_temperature 293(2)
_diffrn_measured_fraction_theta_full 0.977
_diffrn_measured_fraction_theta_max 0.977
_diffrn_measurement_device_type 'Rigaku Mini'
_diffrn_measurement_method /w
_diffrn_radiation_monochromator graphite
_diffrn_radiation_source 'fine-focus sealed tube'
_diffrn_radiation_type MoK\a
_diffrn_radiation_wavelength 0.71075
_diffrn_reflns_av_R_equivalents 0.0750
_diffrn_reflns_av_sigmaI/netI 0.0840
_diffrn_reflns_limit_h_max 11
_diffrn_reflns_limit_h_min -12
_diffrn_reflns_limit_k_max 11
_diffrn_reflns_limit_k_min -13
_diffrn_reflns_limit_l_max 37
_diffrn_reflns_limit_l_min -37
_diffrn_reflns_number 17868
_diffrn_reflns_theta_full 27.49
_diffrn_reflns_theta_max 27.49
_diffrn_reflns_theta_min 3.00
_exptl_absorpt_coefficient_mu 0.997
_exptl_absorpt_correction_T_max 0.9069
_exptl_absorpt_correction_T_min 0.9069
_exptl_absorpt_correction_type multi-scan
_exptl_crystal_colour Red
_exptl_crystal_density_diffrn 1.654
_exptl_crystal_density_method 'not measured'
_exptl_crystal_description Block
_exptl_crystal_F_000 1378
_exptl_crystal_size_max 0.10
_exptl_crystal_size_mid 0.10
_exptl_crystal_size_min 0.10
_refine_diff_density_max 0.814
_refine_diff_density_min -0.518
_refine_diff_density_rms 0.088
_refine_ls_extinction_method none
_refine_ls_goodness_of_fit_ref 1.140
_refine_ls_hydrogen_treatment constr
_refine_ls_matrix_type full
_refine_ls_number_parameters 403
_refine_ls_number_reflns 6043
_refine_ls_number_restraints 0
_refine_ls_restrained_S_all 1.140
_refine_ls_R_factor_all 0.1086
_refine_ls_R_factor_gt 0.0695
_refine_ls_shift/su_max 0.001
_refine_ls_shift/su_mean 0.000
_refine_ls_structure_factor_coef Fsqd
_refine_ls_weighting_details 'calc w=1/[\s^2^(Fo^2^)+(0.0393P)^2^+2.6498P] where P=(Fo^2^+2Fc^2^)/3'
_refine_ls_weighting_scheme calc
_refine_ls_wR_factor_gt 0.1241
_refine_ls_wR_factor_ref 0.1371
_reflns_number_gt 4295
_reflns_number_total 6043
_reflns_threshold_expression >2sigma(I)
_cod_data_source_file c1dt10282f.txt
_cod_data_source_block 7
_cod_depositor_comments
;
The following automatic conversions were performed:

'_symmetry_cell_setting' value 'Monoclinic' changed to 'monoclinic'
according to /home/saulius/struct/CIF-dictionaries/cif_core.dic
dictionary named 'cif_core.dic' version 2.4.1 from
2010-06-29.

'_exptl_absorpt_correction_type' value 'Multi-scan'
changed to 'multi-scan' according to
/home/saulius/struct/CIF-dictionaries/cif_core.dic dictionary named
'cif_core.dic' version 2.4.1 from 2010-06-29.

Automatic conversion script
Id: cif_fix_values 1715 2011-07-08 13:25:40Z adriana 
;
_cod_original_sg_symbol_H-M P21/c
_cod_original_formula_sum 'C27 H23 Co1.50 N9 O7'
_cod_database_code 7016118

loop_
_symmetry_equiv_pos_as_xyz
'x, y, z'
'-x, y+1/2, -z+1/2'
'-x, -y, -z'
'x, -y-1/2, z-1/2'

loop_
_atom_site_label
_atom_site_type_symbol
_atom_site_fract_x
_atom_site_fract_y
_atom_site_fract_z
_atom_site_U_iso_or_equiv
_atom_site_adp_type
_atom_site_occupancy
_atom_site_symmetry_multiplicity
_atom_site_calc_flag
_atom_site_refinement_flags
_atom_site_disorder_assembly
_atom_site_disorder_group
O3 O 0.3770(4) -0.6091(3) 0.93706(14) 0.0602(12) Uani 1 1 d . . .
Co1 Co 0.14943(6) 0.14141(5) 0.836322(18) 0.02046(15) Uani 1 1 d . . .
Co2 Co 0.5000 0.0000 1.0000 0.0248(2) Uani 1 2 d S . .
O1 O 0.2830(3) -0.0003(2) 0.87830(9) 0.0282(7) Uani 1 1 d . . .
C5 C 0.1784(4) -0.2342(4) 0.82192(13) 0.0189(8) Uani 1 1 d . . .
H5 H 0.1602 -0.1539 0.8047 0.023 Uiso 1 1 calc R . .
O2 O 0.4246(3) -0.1226(3) 0.93732(10) 0.0353(8) Uani 1 1 d . . .
O5 O 0.0069(3) -0.2509(3) 0.72175(9) 0.0329(7) Uani 1 1 d . . .
C3 C 0.2990(4) -0.3577(4) 0.89500(13) 0.0214(8) Uani 1 1 d . . .
H3 H 0.3617 -0.3599 0.9268 0.026 Uiso 1 1 calc R . .
O6 O -0.0509(3) -0.4547(3) 0.73213(9) 0.0296(7) Uani 1 1 d . . .
O4 O 0.1934(3) -0.7029(3) 0.88352(9) 0.0285(7) Uani 1 1 d . . .
N5 N 0.6595(4) 0.0865(3) 0.97495(13) 0.0335(9) Uani 1 1 d . . .
N2 N 0.3188(4) 0.2007(3) 0.81009(12) 0.0275(8) Uani 1 1 d . . .
C6 C 0.1166(4) -0.3512(4) 0.79955(13) 0.0188(8) Uani 1 1 d . . .
C8 C 0.0189(4) -0.3522(4) 0.74833(14) 0.0225(9) Uani 1 1 d . . .
N1 N -0.0140(4) 0.0576(3) 0.86176(12) 0.0290(8) Uani 1 1 d . . .
C7 C 0.1439(4) -0.4704(4) 0.82528(13) 0.0193(8) Uani 1 1 d . . .
H7 H 0.0993 -0.5483 0.8107 0.023 Uiso 1 1 calc R . .
N3 N 0.4559(4) 0.3118(3) 0.77844(13) 0.0303(8) Uani 1 1 d . . .
N9 N -0.1359(4) -0.0940(3) 0.88379(13) 0.0313(9) Uani 1 1 d . . .
C21 C 0.4546(5) 0.1593(4) 0.82744(16) 0.0341(10) Uani 1 1 d . . .
H21 H 0.4833 0.0904 0.8502 0.041 Uiso 1 1 calc R . .
C4 C 0.2681(4) -0.2368(4) 0.87037(13) 0.0176(8) Uani 1 1 d . . .
N6 N 0.7781(5) 0.2209(4) 0.94411(14) 0.0446(11) Uani 1 1 d . . .
C22 C -0.1549(5) 0.0771(5) 0.84152(18) 0.0398(12) Uani 1 1 d . . .
H22 H -0.1926 0.1478 0.8204 0.048 Uiso 1 1 calc R . .
C2 C 0.2381(4) -0.4746(4) 0.87302(14) 0.0216(9) Uani 1 1 d . . .
C20 C 0.3262(5) 0.2961(4) 0.77950(15) 0.0302(10) Uani 1 1 d . . .
H20 H 0.2495 0.3462 0.7610 0.036 Uiso 1 1 calc R . .
C11 C 0.6548(6) 0.1976(4) 0.94983(16) 0.0416(12) Uani 1 1 d . . .
H11 H 0.5756 0.2516 0.9379 0.050 Uiso 1 1 calc R . .
C23 C -0.0086(5) -0.0511(4) 0.88792(15) 0.0300(10) Uani 1 1 d . . .
H23 H 0.0743 -0.0921 0.9068 0.036 Uiso 1 1 calc R . .
N4 N 0.5428(4) 0.2244(4) 0.80954(14) 0.0396(10) Uani 1 1 d . . .
C10 C 0.7957(5) 0.0475(5) 0.98405(17) 0.0389(12) Uani 1 1 d . . .
H10 H 0.8316 -0.0297 1.0016 0.047 Uiso 1 1 calc R . .
C1 C 0.2732(5) -0.6056(4) 0.89939(15) 0.0282(10) Uani 1 1 d . . .
C19 C 0.5173(5) 0.4148(4) 0.75542(17) 0.0398(12) Uani 1 1 d . . .
H19A H 0.4430 0.4609 0.7305 0.048 Uiso 1 1 calc R . .
H19B H 0.5802 0.3741 0.7395 0.048 Uiso 1 1 calc R . .
C9 C 0.3297(4) -0.1102(4) 0.89705(13) 0.0177(8) Uani 1 1 d . . .
C24 C -0.1792(5) -0.2121(5) 0.90539(17) 0.0434(12) Uani 1 1 d . . .
H24A H -0.2394 -0.1854 0.9247 0.052 Uiso 1 1 calc R . .
H24B H -0.0963 -0.2555 0.9273 0.052 Uiso 1 1 calc R . .
C25 C -0.2572(5) -0.3088(4) 0.86627(17) 0.0345(11) Uani 1 1 d . . .
N7 N 0.8725(5) 0.1264(4) 0.96641(16) 0.0482(11) Uani 1 1 d . . .
C17 C 0.5980(5) 0.5129(4) 0.79357(16) 0.0337(11) Uani 1 1 d . . .
C26 C -0.1861(5) -0.3867(5) 0.84226(18) 0.0417(12) Uani 1 1 d . . .
H26 H -0.0885 -0.3799 0.8503 0.050 Uiso 1 1 calc R . .
C16 C 0.7416(5) 0.5248(5) 0.80613(17) 0.0392(12) Uani 1 1 d . . .
H16 H 0.7912 0.4726 0.7901 0.047 Uiso 1 1 calc R . .
N8 N -0.2335(4) -0.0121(4) 0.85422(16) 0.0469(11) Uani 1 1 d . . .
C12 C 0.8220(7) 0.3376(5) 0.92221(19) 0.0581(16) Uani 1 1 d . . .
H12A H 0.7395 0.3876 0.9034 0.070 Uiso 1 1 calc R . .
H12B H 0.8730 0.3095 0.8999 0.070 Uiso 1 1 calc R . .
C13 C 0.9146(6) 0.4245(5) 0.96168(18) 0.0454(13) Uani 1 1 d . . .
C15 C 1.0573(7) 0.4187(5) 0.9733(2) 0.0594(17) Uani 1 1 d . . .
H15 H 1.0978 0.3630 0.9553 0.071 Uiso 1 1 calc R . .
C18 C 0.5282(5) 0.5924(5) 0.8177(2) 0.0492(14) Uani 1 1 d . . .
H18 H 0.4304 0.5873 0.8093 0.059 Uiso 1 1 calc R . .
C27 C -0.4004(6) -0.3209(5) 0.8540(2) 0.0504(14) Uani 1 1 d . . .
H27 H -0.4499 -0.2699 0.8703 0.060 Uiso 1 1 calc R . .
C14 C 0.8575(6) 0.5068(5) 0.9891(2) 0.0576(15) Uani 1 1 d . . .
H14 H 0.7600 0.5117 0.9820 0.069 Uiso 1 1 calc R . .
O7 O 0.6465(3) -0.1499(3) 1.02990(11) 0.0391(8) Uani 1 1 d . . .

loop_
_atom_site_aniso_label
_atom_site_aniso_U_11
_atom_site_aniso_U_22
_atom_site_aniso_U_33
_atom_site_aniso_U_23
_atom_site_aniso_U_13
_atom_site_aniso_U_12
O3 0.058(3) 0.0263(18) 0.062(2) 0.0170(17) -0.0308(19) -0.0031(16)
Co1 0.0265(3) 0.0145(3) 0.0156(3) 0.0009(2) -0.0005(2) -0.0014(2)
Co2 0.0344(5) 0.0147(4) 0.0176(4) 0.0016(3) -0.0033(3) -0.0022(3)
O1 0.0352(18) 0.0120(14) 0.0262(15) 0.0023(12) -0.0070(13) 0.0007(12)
C5 0.023(2) 0.0146(19) 0.0157(18) 0.0011(15) 0.0005(16) -0.0011(15)
O2 0.047(2) 0.0193(15) 0.0229(15) -0.0013(12) -0.0142(14) 0.0011(13)
O5 0.050(2) 0.0159(15) 0.0202(15) 0.0029(12) -0.0075(13) -0.0041(13)
C3 0.025(2) 0.018(2) 0.0176(19) -0.0008(16) 0.0027(16) -0.0011(17)
O6 0.038(2) 0.0226(15) 0.0172(14) 0.0001(12) -0.0081(13) -0.0070(13)
O4 0.046(2) 0.0160(14) 0.0209(14) -0.0009(12) 0.0060(13) -0.0059(13)
N5 0.040(3) 0.026(2) 0.030(2) 0.0030(16) 0.0043(18) -0.0057(17)
N2 0.028(2) 0.0268(19) 0.0256(18) 0.0011(15) 0.0053(16) -0.0001(15)
C6 0.019(2) 0.0167(19) 0.0183(18) -0.0028(16) 0.0017(15) -0.0008(15)
C8 0.028(2) 0.018(2) 0.0192(19) -0.0010(17) 0.0036(17) 0.0001(17)
N1 0.036(2) 0.0222(19) 0.0288(19) 0.0019(15) 0.0102(17) -0.0032(16)
C7 0.022(2) 0.0151(19) 0.0203(19) -0.0034(15) 0.0056(16) 0.0021(15)
N3 0.030(2) 0.025(2) 0.032(2) 0.0035(16) 0.0049(17) -0.0022(16)
N9 0.029(2) 0.028(2) 0.037(2) 0.0008(16) 0.0097(18) -0.0070(17)
C21 0.034(3) 0.029(2) 0.037(2) 0.007(2) 0.008(2) 0.001(2)
C4 0.018(2) 0.0155(19) 0.0177(19) -0.0010(15) 0.0036(16) -0.0019(15)
N6 0.059(3) 0.037(2) 0.038(2) 0.0019(19) 0.016(2) -0.015(2)
C22 0.034(3) 0.034(3) 0.048(3) 0.006(2) 0.008(2) -0.002(2)
C2 0.028(3) 0.015(2) 0.019(2) 0.0020(16) 0.0037(17) 0.0012(16)
C20 0.031(3) 0.026(2) 0.029(2) 0.0025(19) 0.0035(19) -0.0006(19)
C11 0.054(4) 0.028(3) 0.035(3) 0.005(2) 0.002(2) -0.007(2)
C23 0.029(3) 0.031(2) 0.029(2) -0.0021(19) 0.008(2) -0.0010(19)
N4 0.032(3) 0.037(2) 0.048(2) 0.0082(19) 0.0099(19) -0.0021(18)
C10 0.046(3) 0.031(3) 0.038(3) 0.000(2) 0.011(2) -0.004(2)
C1 0.033(3) 0.017(2) 0.026(2) 0.0011(17) -0.0030(19) 0.0003(18)
C19 0.046(3) 0.034(3) 0.041(3) 0.005(2) 0.017(2) -0.010(2)
C9 0.022(2) 0.016(2) 0.0142(18) 0.0000(15) 0.0032(16) -0.0013(15)
C24 0.050(3) 0.041(3) 0.044(3) 0.005(2) 0.021(2) -0.014(2)
C25 0.039(3) 0.027(2) 0.041(3) 0.003(2) 0.019(2) -0.008(2)
N7 0.052(3) 0.040(3) 0.055(3) 0.003(2) 0.021(2) -0.005(2)
C17 0.038(3) 0.029(2) 0.037(3) 0.006(2) 0.016(2) -0.006(2)
C26 0.028(3) 0.050(3) 0.053(3) 0.000(2) 0.022(2) -0.006(2)
C16 0.046(3) 0.038(3) 0.043(3) -0.002(2) 0.027(2) -0.006(2)
N8 0.032(3) 0.045(3) 0.060(3) 0.007(2) 0.008(2) -0.006(2)
C12 0.091(5) 0.040(3) 0.048(3) 0.006(3) 0.028(3) -0.023(3)
C13 0.066(4) 0.034(3) 0.046(3) 0.001(2) 0.031(3) -0.017(3)
C15 0.080(5) 0.046(3) 0.074(4) -0.021(3) 0.055(4) -0.015(3)
C18 0.023(3) 0.048(3) 0.079(4) -0.015(3) 0.018(3) -0.005(2)
C27 0.041(3) 0.040(3) 0.080(4) -0.020(3) 0.034(3) -0.006(2)
C14 0.058(4) 0.047(3) 0.081(4) -0.007(3) 0.040(3) -0.010(3)
O7 0.045(2) 0.0283(17) 0.0339(17) 0.0124(14) -0.0027(15) 0.0065(14)

loop_
_atom_type_symbol
_atom_type_description
_atom_type_scat_dispersion_real
_atom_type_scat_dispersion_imag
_atom_type_scat_source
C C 0.0033 0.0016 'International Tables Vol C Tables 4.2.6.8 and 6.1.1.4'
H H 0.0000 0.0000 'International Tables Vol C Tables 4.2.6.8 and 6.1.1.4'
Co Co 0.3494 0.9721 'International Tables Vol C Tables 4.2.6.8 and 6.1.1.4'
N N 0.0061 0.0033 'International Tables Vol C Tables 4.2.6.8 and 6.1.1.4'
O O 0.0106 0.0060 'International Tables Vol C Tables 4.2.6.8 and 6.1.1.4'

loop_
_geom_angle_atom_site_label_1
_geom_angle_atom_site_label_2
_geom_angle_atom_site_label_3
_geom_angle
_geom_angle_site_symmetry_1
_geom_angle_site_symmetry_3
_geom_angle_publ_flag
O4 Co1 O1 100.14(11) 1_565 . ?
O4 Co1 O6 155.00(11) 1_565 2_556 ?
O1 Co1 O6 104.78(10) . 2_556 ?
O4 Co1 N2 89.28(12) 1_565 . ?
O1 Co1 N2 87.54(12) . . ?
O6 Co1 N2 89.65(12) 2_556 . ?
O4 Co1 N1 96.14(12) 1_565 . ?
O1 Co1 N1 87.41(13) . . ?
O6 Co1 N1 87.19(12) 2_556 . ?
N2 Co1 N1 173.17(13) . . ?
O4 Co1 O5 94.72(11) 1_565 2_556 ?
O1 Co1 O5 165.14(10) . 2_556 ?
O6 Co1 O5 60.39(10) 2_556 2_556 ?
N2 Co1 O5 92.99(12) . 2_556 ?
N1 Co1 O5 90.72(13) . 2_556 ?
O7 Co2 O7 180.00(16) . 3_657 ?
O7 Co2 O2 87.06(11) . . ?
O7 Co2 O2 92.94(11) 3_657 . ?
O7 Co2 O2 92.94(11) . 3_657 ?
O7 Co2 O2 87.06(11) 3_657 3_657 ?
O2 Co2 O2 180.000(1) . 3_657 ?
O7 Co2 N5 94.04(14) . 3_657 ?
O7 Co2 N5 85.96(14) 3_657 3_657 ?
O2 Co2 N5 86.61(13) . 3_657 ?
O2 Co2 N5 93.39(13) 3_657 3_657 ?
O7 Co2 N5 85.96(14) . . ?
O7 Co2 N5 94.04(14) 3_657 . ?
O2 Co2 N5 93.39(13) . . ?
O2 Co2 N5 86.61(13) 3_657 . ?
N5 Co2 N5 180.000(1) 3_657 . ?
C9 O1 Co1 160.9(3) . . ?
C6 C5 C4 119.9(3) . . ?
C6 C5 H5 120.1 . . ?
C4 C5 H5 120.1 . . ?
C9 O2 Co2 133.9(2) . . ?
C8 O5 Co1 88.4(2) . 2_546 ?
C2 C3 C4 120.9(3) . . ?
C2 C3 H3 119.5 . . ?
C4 C3 H3 119.5 . . ?
C8 O6 Co1 90.8(2) . 2_546 ?
C1 O4 Co1 145.7(3) . 1_545 ?
C11 N5 C10 102.2(4) . . ?
C11 N5 Co2 128.7(4) . . ?
C10 N5 Co2 128.9(3) . . ?
C20 N2 C21 102.2(4) . . ?
C20 N2 Co1 130.6(3) . . ?
C21 N2 Co1 126.6(3) . . ?
C7 C6 C5 119.9(3) . . ?
C7 C6 C8 118.6(3) . . ?
C5 C6 C8 121.5(3) . . ?
O6 C8 O5 120.4(4) . . ?
O6 C8 C6 119.5(3) . . ?
O5 C8 C6 120.2(3) . . ?
C23 N1 C22 102.5(4) . . ?
C23 N1 Co1 127.9(3) . . ?
C22 N1 Co1 126.3(3) . . ?
C6 C7 C2 120.4(3) . . ?
C6 C7 H7 119.8 . . ?
C2 C7 H7 119.8 . . ?
C20 N3 N4 110.0(3) . . ?
C20 N3 C19 130.5(4) . . ?
N4 N3 C19 118.8(4) . . ?
C23 N9 N8 110.3(4) . . ?
C23 N9 C24 129.2(4) . . ?
N8 N9 C24 120.5(4) . . ?
N4 C21 N2 114.7(4) . . ?
N4 C21 H21 122.7 . . ?
N2 C21 H21 122.7 . . ?
C3 C4 C5 119.5(3) . . ?
C3 C4 C9 119.1(3) . . ?
C5 C4 C9 121.4(3) . . ?
C11 N6 N7 111.1(4) . . ?
C11 N6 C12 128.0(5) . . ?
N7 N6 C12 120.6(5) . . ?
N8 C22 N1 114.3(4) . . ?
N8 C22 H22 122.8 . . ?
N1 C22 H22 122.8 . . ?
C3 C2 C7 119.2(3) . . ?
C3 C2 C1 120.9(4) . . ?
C7 C2 C1 119.9(3) . . ?
N3 C20 N2 111.2(4) . . ?
N3 C20 H20 124.4 . . ?
N2 C20 H20 124.4 . . ?
N6 C11 N5 110.0(5) . . ?
N6 C11 H11 125.0 . . ?
N5 C11 H11 125.0 . . ?
N9 C23 N1 110.7(4) . . ?
N9 C23 H23 124.7 . . ?
N1 C23 H23 124.7 . . ?
C21 N4 N3 101.9(4) . . ?
N7 C10 N5 115.0(4) . . ?
N7 C10 H10 122.5 . . ?
N5 C10 H10 122.5 . . ?
O3 C1 O4 123.9(4) . . ?
O3 C1 C2 117.6(4) . . ?
O4 C1 C2 118.5(4) . . ?
N3 C19 C17 110.0(4) . . ?
N3 C19 H19A 109.7 . . ?
C17 C19 H19A 109.7 . . ?
N3 C19 H19B 109.7 . . ?
C17 C19 H19B 109.7 . . ?
H19A C19 H19B 108.2 . . ?
O2 C9 O1 123.9(3) . . ?
O2 C9 C4 117.1(3) . . ?
O1 C9 C4 119.0(3) . . ?
N9 C24 C25 111.2(4) . . ?
N9 C24 H24A 109.4 . . ?
C25 C24 H24A 109.4 . . ?
N9 C24 H24B 109.4 . . ?
C25 C24 H24B 109.4 . . ?
H24A C24 H24B 108.0 . . ?
C27 C25 C26 118.7(4) . . ?
C27 C25 C24 120.6(4) . . ?
C26 C25 C24 120.7(5) . . ?
C10 N7 N6 101.6(4) . . ?
C16 C17 C18 117.9(4) . . ?
C16 C17 C19 122.0(4) . . ?
C18 C17 C19 120.2(4) . . ?
C25 C26 C16 120.5(5) . 1_445 ?
C25 C26 H26 119.7 . . ?
C16 C26 H26 119.7 1_445 . ?
C17 C16 C26 120.9(4) . 1_665 ?
C17 C16 H16 119.6 . . ?
C26 C16 H16 119.6 1_665 . ?
C22 N8 N9 102.1(4) . . ?
N6 C12 C13 110.0(4) . . ?
N6 C12 H12A 109.7 . . ?
C13 C12 H12A 109.7 . . ?
N6 C12 H12B 109.7 . . ?
C13 C12 H12B 109.7 . . ?
H12A C12 H12B 108.2 . . ?
C15 C13 C14 118.2(5) . . ?
C15 C13 C12 120.9(5) . . ?
C14 C13 C12 120.7(6) . . ?
C13 C15 C14 121.2(5) . 3_767 ?
C13 C15 H15 119.4 . . ?
C14 C15 H15 119.4 3_767 . ?
C27 C18 C17 121.4(5) 1_665 . ?
C27 C18 H18 119.3 1_665 . ?
C17 C18 H18 119.3 . . ?
C25 C27 C18 120.6(4) . 1_445 ?
C25 C27 H27 119.7 . . ?
C18 C27 H27 119.7 1_445 . ?
C15 C14 C13 120.6(6) 3_767 . ?
C15 C14 H14 119.7 3_767 . ?
C13 C14 H14 119.7 . . ?

loop_
_geom_bond_atom_site_label_1
_geom_bond_atom_site_label_2
_geom_bond_distance
_geom_bond_site_symmetry_2
_geom_bond_publ_flag
O3 C1 1.240(5) . ?
Co1 O4 2.017(3) 1_565 ?
Co1 O1 2.057(3) . ?
Co1 O6 2.126(3) 2_556 ?
Co1 N2 2.130(3) . ?
Co1 N1 2.147(4) . ?
Co1 O5 2.176(3) 2_556 ?
Co2 O7 2.083(3) . ?
Co2 O7 2.083(3) 3_657 ?
Co2 O2 2.107(3) . ?
Co2 O2 2.107(3) 3_657 ?
Co2 N5 2.117(4) 3_657 ?
Co2 N5 2.117(4) . ?
O1 C9 1.249(4) . ?
C5 C6 1.384(5) . ?
C5 C4 1.395(5) . ?
C5 H5 0.9300 . ?
O2 C9 1.248(4) . ?
O5 C8 1.250(4) . ?
O5 Co1 2.176(3) 2_546 ?
C3 C2 1.377(5) . ?
C3 C4 1.386(5) . ?
C3 H3 0.9300 . ?
O6 C8 1.245(5) . ?
O6 Co1 2.126(3) 2_546 ?
O4 C1 1.251(5) . ?
O4 Co1 2.017(3) 1_545 ?
N5 C11 1.316(5) . ?
N5 C10 1.357(6) . ?
N2 C20 1.312(5) . ?
N2 C21 1.353(5) . ?
C6 C7 1.384(5) . ?
C6 C8 1.484(5) . ?
N1 C23 1.311(5) . ?
N1 C22 1.357(6) . ?
C7 C2 1.396(5) . ?
C7 H7 0.9300 . ?
N3 C20 1.310(5) . ?
N3 N4 1.352(5) . ?
N3 C19 1.455(5) . ?
N9 C23 1.309(5) . ?
N9 N8 1.350(5) . ?
N9 C24 1.459(5) . ?
C21 N4 1.317(5) . ?
C21 H21 0.9300 . ?
C4 C9 1.508(5) . ?
N6 C11 1.308(6) . ?
N6 N7 1.347(6) . ?
N6 C12 1.454(6) . ?
C22 N8 1.310(6) . ?
C22 H22 0.9300 . ?
C2 C1 1.498(5) . ?
C20 H20 0.9300 . ?
C11 H11 0.9300 . ?
C23 H23 0.9300 . ?
C10 N7 1.303(6) . ?
C10 H10 0.9300 . ?
C19 C17 1.501(6) . ?
C19 H19A 0.9700 . ?
C19 H19B 0.9700 . ?
C24 C25 1.500(6) . ?
C24 H24A 0.9700 . ?
C24 H24B 0.9700 . ?
C25 C27 1.365(7) . ?
C25 C26 1.371(6) . ?
C17 C16 1.367(6) . ?
C17 C18 1.375(6) . ?
C26 C16 1.381(6) 1_445 ?
C26 H26 0.9300 . ?
C16 C26 1.381(6) 1_665 ?
C16 H16 0.9300 . ?
C12 C13 1.495(7) . ?
C12 H12A 0.9700 . ?
C12 H12B 0.9700 . ?
C13 C15 1.357(8) . ?
C13 C14 1.374(7) . ?
C15 C14 1.366(8) 3_767 ?
C15 H15 0.9300 . ?
C18 C27 1.368(7) 1_665 ?
C18 H18 0.9300 . ?
C27 C18 1.368(7) 1_445 ?
C27 H27 0.9300 . ?
C14 C15 1.366(8) 3_767 ?
C14 H14 0.9300 . ?
